data_1533230
loop_
_publ_author_name
'Xu Sheng'
'Moritomo, Y.'
'Ohoyama, K.'
'Nakamura, A.'

_publ_section_title
;
 Neutron structural analysis of La1-x Srx Mn O3 - variation of
 one-electron bandwidth W with hole doping
;
_journal_name_full 'Journal of the Physical Society of Japan'
_journal_page_first 709
_journal_page_last 712
_journal_volume 72
_journal_year 2003
_chemical_formula_sum 'La0.84 Mn O3 Sr0.16'
_chemical_name_systematic '(La0.84 Sr0.16) Mn O3'
_space_group_IT_number 167
_symmetry_space_group_name_Hall '-P 3* 2n'
_symmetry_space_group_name_H-M 'R -3 c :R'
_cell_angle_alpha 60.65
_cell_angle_beta 60.65
_cell_angle_gamma 60.65
_cell_formula_units_Z 2
_cell_length_a 5.4791
_cell_length_b 5.4791
_cell_length_c 5.4791
_cell_volume 118.016
_citation_journal_id_ASTM JUPSAU
_cod_data_source_file XuSheng_JUPSAU_2003_459.cif
_cod_data_source_block La0.84Mn1O3Sr0.16
_cod_original_cell_volume 118.0157
_cod_original_sg_symbol_Hall '-R 3 2"c (-y+z,x+z,-x+y+z)'
_cod_original_formula_sum 'La0.84 Mn1 O3 Sr0.16'
_cod_database_code 1533230

loop_
_symmetry_equiv_pos_as_xyz
x,y,z
z,x,y
y,z,x
-y+1/2,-x+1/2,-z+1/2
-z+1/2,-y+1/2,-x+1/2
-x+1/2,-z+1/2,-y+1/2
-x,-y,-z
-z,-x,-y
-y,-z,-x
y-1/2,x-1/2,z-1/2
z-1/2,y-1/2,x-1/2
x-1/2,z-1/2,y-1/2

loop_
_atom_site_label
_atom_site_type_symbol
_atom_site_fract_x
_atom_site_fract_y
_atom_site_fract_z
_atom_site_occupancy
_atom_site_U_iso_or_equiv
Sr1 Sr+2 0.25 0.25 0.25 0.16 0.0
La1 La+3 0.25 0.25 0.25 0.84 0.0
Mn1 Mn+3 0 0 0 1 0.0
O1 O-2 0.1926 0.2965 0.75 0.5 0.0
